data_1520066
loop_
_publ_author_name
'Zhou, Meng'
'Johnson, Samantha I.'
'Gao, Yang'
'Emge, Thomas J.'
'Nielsen, Robert J.'
'Goddard, William A.'
'Goldman, Alan S.'

_publ_section_title
;
 Activation and Oxidation of Mesitylene C--H Bonds by (Phebox)Iridium(III)
 Complexes
;
_journal_issue 12
_journal_name_full Organometallics
_journal_page_first 2879
_journal_paper_doi 10.1021/acs.organomet.5b00200
_journal_volume 34
_journal_year 2015
_chemical_formula_sum 'C29 H37 Ir N2 O4'
_chemical_formula_weight 669.80
_chemical_name_systematic
; 
 ? 
;
_space_group_crystal_system orthorhombic
_space_group_IT_number 61
_space_group_name_Hall '-P 2ac 2ab'
_space_group_name_H-M_alt 'P b c a'
_symmetry_space_group_name_Hall '-P 2ac 2ab'
_symmetry_space_group_name_H-M 'P b c a'
_atom_sites_solution_hydrogens geom
_audit_creation_method SHELXL-2013
_cell_angle_alpha 90
_cell_angle_beta 90
_cell_angle_gamma 90
_cell_formula_units_Z 8
_cell_length_a 20.532(3)
_cell_length_b 11.9277(18)
_cell_length_c 22.489(3)
_cell_measurement_reflns_used 8541
_cell_measurement_temperature 100(2)
_cell_measurement_theta_max 30.57
_cell_measurement_theta_min 2.17
_cell_volume 5507.5(14)
_computing_cell_refinement 'Bruker SAINT'
_computing_data_collection 'Bruker APEX2'
_computing_data_reduction 'Bruker SAINT'
_computing_molecular_graphics 'Bruker SHELXTL'
_computing_publication_material 'Bruker SHELXTL'
_computing_structure_refinement 'SHELXL-2013 (Sheldrick, 2013)'
_computing_structure_solution 'SHELXS-97 (Sheldrick 2008)'
_diffrn_ambient_temperature 100(2)
_diffrn_measured_fraction_theta_full 1.000
_diffrn_measured_fraction_theta_max 1.000
_diffrn_measurement_device_type 'Bruker APEX-II CCD'
_diffrn_measurement_method '\f and \w scans'
_diffrn_radiation_type MoK\a
_diffrn_radiation_wavelength 0.71073
_diffrn_reflns_av_R_equivalents 0.0920
_diffrn_reflns_av_unetI/netI 0.0662
_diffrn_reflns_laue_measured_fraction_full 1.000
_diffrn_reflns_laue_measured_fraction_max 1.000
_diffrn_reflns_limit_h_max 25
_diffrn_reflns_limit_h_min -22
_diffrn_reflns_limit_k_max 14
_diffrn_reflns_limit_k_min -14
_diffrn_reflns_limit_l_max 28
_diffrn_reflns_limit_l_min -28
_diffrn_reflns_number 30856
_diffrn_reflns_point_group_measured_fraction_full 1.000
_diffrn_reflns_point_group_measured_fraction_max 1.000
_diffrn_reflns_theta_full 25.242
_diffrn_reflns_theta_max 26.362
_diffrn_reflns_theta_min 1.811
_exptl_absorpt_coefficient_mu 4.884
_exptl_absorpt_correction_T_max 0.7457
_exptl_absorpt_correction_T_min 0.4524
_exptl_absorpt_correction_type multi-scan
_exptl_absorpt_process_details 'Bruker SAINT (SADABS)'
_exptl_crystal_colour red_orange
_exptl_crystal_density_diffrn 1.616
_exptl_crystal_description plate
_exptl_crystal_F_000 2672
_exptl_crystal_size_max 0.360
_exptl_crystal_size_mid 0.200
_exptl_crystal_size_min 0.045
_refine_diff_density_max 2.864
_refine_diff_density_min -1.983
_refine_diff_density_rms 0.196
_refine_ls_extinction_method none
_refine_ls_goodness_of_fit_ref 1.011
_refine_ls_hydrogen_treatment constr
_refine_ls_matrix_type full
_refine_ls_number_parameters 334
_refine_ls_number_reflns 5631
_refine_ls_number_restraints 0
_refine_ls_restrained_S_all 1.011
_refine_ls_R_factor_all 0.0617
_refine_ls_R_factor_gt 0.0437
_refine_ls_shift/su_max 0.001
_refine_ls_shift/su_mean 0.000
_refine_ls_structure_factor_coef Fsqd
_refine_ls_weighting_details 'w=1/[\s^2^(Fo^2^)+(0.0550P)^2^+10.0000P] where P=(Fo^2^+2Fc^2^)/3'
_refine_ls_weighting_scheme calc
_refine_ls_wR_factor_gt 0.1039
_refine_ls_wR_factor_ref 0.1153
_reflns_Friedel_coverage 0.000
_reflns_number_gt 4167
_reflns_number_total 5631
_reflns_threshold_expression 'I > 2\s(I)'
_cod_data_source_file om5b00200_si_002.cif
_cod_data_source_block iroac3m_Pbca
_cod_depositor_comments 'Adding full bibliography for 1520065--1520067.cif.'
_cod_database_code 1520066
_shelx_space_group_comment
; 
The symmetry employed for this shelxl refinement is uniquely defined 
by the following loop, which should always be used as a source of 
symmetry information in preference to the above space-group names. 
They are only intended as comments. 
;
_shelx_estimated_absorpt_t_min 0.272
_shelx_estimated_absorpt_t_max 0.810
_shelxl_version_number 2013-4

loop_
_space_group_symop_operation_xyz
'x, y, z'
'-x+1/2, -y, z+1/2'
'-x, y+1/2, -z+1/2'
'x+1/2, -y+1/2, -z'
'-x, -y, -z'
'x-1/2, y, -z-1/2'
'x, -y-1/2, z-1/2'
'-x-1/2, y-1/2, z'

loop_
_atom_site_label
_atom_site_type_symbol
_atom_site_fract_x
_atom_site_fract_y
_atom_site_fract_z
_atom_site_U_iso_or_equiv
_atom_site_adp_type
_atom_site_occupancy
_atom_site_site_symmetry_order
_atom_site_calc_flag
_atom_site_refinement_flags_posn
_atom_site_refinement_flags_adp
Ir1 Ir 0.64838(2) 0.87319(2) 0.26535(2) 0.01408(10) Uani 1 1 d . .
N1 N 0.5844(2) 0.9776(4) 0.3091(2) 0.0153(10) Uani 1 1 d . .
N2 N 0.7351(3) 0.8023(4) 0.2418(2) 0.0173(11) Uani 1 1 d . .
O1 O 0.57260(19) 1.1075(3) 0.38083(18) 0.0198(9) Uani 1 1 d . .
O2 O 0.8413(2) 0.7841(4) 0.26482(19) 0.0215(10) Uani 1 1 d . .
O3 O 0.5839(2) 0.8077(4) 0.19018(19) 0.0225(10) Uani 1 1 d . .
O4 O 0.63800(19) 0.9652(3) 0.17792(19) 0.0182(9) Uani 1 1 d . .
C1 C 0.7058(3) 0.9447(4) 0.3209(3) 0.0136(12) Uani 1 1 d . .
C2 C 0.6812(3) 1.0240(5) 0.3619(3) 0.0174(12) Uani 1 1 d . .
C3 C 0.7220(3) 1.0705(5) 0.4057(3) 0.0210(14) Uani 1 1 d . .
C4 C 0.7868(3) 1.0334(5) 0.4070(3) 0.0206(13) Uani 1 1 d . .
H4 H 0.8144 1.0622 0.4372 0.025 Uiso 1 1 calc R U
C5 C 0.8134(3) 0.9565(5) 0.3667(3) 0.0171(12) Uani 1 1 d . .
C6 C 0.7712(3) 0.9123(5) 0.3234(3) 0.0172(12) Uani 1 1 d . .
C7 C 0.6984(3) 1.1564(5) 0.4504(3) 0.0243(14) Uani 1 1 d . .
H7A H 0.7303 1.1633 0.4826 0.036 Uiso 1 1 calc R U
H7B H 0.6565 1.1324 0.4668 0.036 Uiso 1 1 calc R U
H7C H 0.6932 1.2291 0.4306 0.036 Uiso 1 1 calc R U
C8 C 0.8845(3) 0.9248(5) 0.3717(3) 0.0251(14) Uani 1 1 d . .
H8A H 0.8891 0.8434 0.3674 0.038 Uiso 1 1 calc R U
H8B H 0.9012 0.9479 0.4106 0.038 Uiso 1 1 calc R U
H8C H 0.9094 0.9624 0.3403 0.038 Uiso 1 1 calc R U
C9 C 0.6122(3) 1.0381(5) 0.3509(3) 0.0188(13) Uani 1 1 d . .
C10 C 0.5072(3) 1.0769(5) 0.3624(3) 0.0236(14) Uani 1 1 d . .
H10A H 0.4793 1.1442 0.3585 0.028 Uiso 1 1 calc R U
H10B H 0.4871 1.0249 0.3913 0.028 Uiso 1 1 calc R U
C11 C 0.5164(3) 1.0199(5) 0.3023(3) 0.0196(13) Uani 1 1 d . .
C12 C 0.4686(3) 0.9238(5) 0.2919(3) 0.0228(14) Uani 1 1 d . .
H12A H 0.4799 0.8849 0.2550 0.034 Uiso 1 1 calc R U
H12B H 0.4243 0.9538 0.2890 0.034 Uiso 1 1 calc R U
H12C H 0.4711 0.8711 0.3253 0.034 Uiso 1 1 calc R U
C13 C 0.5137(3) 1.1026(5) 0.2512(3) 0.0230(14) Uani 1 1 d . .
H13A H 0.5430 1.1656 0.2594 0.035 Uiso 1 1 calc R U
H13B H 0.4690 1.1305 0.2468 0.035 Uiso 1 1 calc R U
H13C H 0.5272 1.0653 0.2144 0.035 Uiso 1 1 calc R U
C14 C 0.7833(3) 0.8321(5) 0.2760(3) 0.0144(12) Uani 1 1 d . .
C15 C 0.8285(3) 0.6973(5) 0.2199(3) 0.0217(13) Uani 1 1 d . .
H15A H 0.8293 0.6217 0.2381 0.026 Uiso 1 1 calc R U
H15B H 0.8614 0.7003 0.1878 0.026 Uiso 1 1 calc R U
C16 C 0.7598(3) 0.7246(5) 0.1953(3) 0.0178(12) Uani 1 1 d . .
C17 C 0.7169(3) 0.6192(5) 0.1940(3) 0.0240(14) Uani 1 1 d . .
H17A H 0.7161 0.5850 0.2336 0.036 Uiso 1 1 calc R U
H17B H 0.7347 0.5656 0.1652 0.036 Uiso 1 1 calc R U
H17C H 0.6725 0.6399 0.1823 0.036 Uiso 1 1 calc R U
C18 C 0.7617(3) 0.7829(5) 0.1353(3) 0.0265(15) Uani 1 1 d . .
H18A H 0.7172 0.8026 0.1232 0.040 Uiso 1 1 calc R U
H18B H 0.7809 0.7326 0.1057 0.040 Uiso 1 1 calc R U
H18C H 0.7880 0.8512 0.1384 0.040 Uiso 1 1 calc R U
C19 C 0.5983(3) 0.8909(5) 0.1578(3) 0.0200(13) Uani 1 1 d . .
C20 C 0.5700(4) 0.9043(6) 0.0970(3) 0.0311(16) Uani 1 1 d . .
H20A H 0.6050 0.9025 0.0674 0.047 Uiso 1 1 calc R U
H20B H 0.5470 0.9761 0.0945 0.047 Uiso 1 1 calc R U
H20C H 0.5394 0.8429 0.0892 0.047 Uiso 1 1 calc R U
C21 C 0.6421(3) 0.7434(5) 0.3287(3) 0.0175(13) Uani 1 1 d . .
H21A H 0.6215 0.6780 0.3092 0.021 Uiso 1 1 calc R U
H21B H 0.6871 0.7211 0.3394 0.021 Uiso 1 1 calc R U
C22 C 0.6063(3) 0.7663(5) 0.3844(3) 0.0219(13) Uani 1 1 d . .
C23 C 0.6374(3) 0.8158(5) 0.4333(3) 0.0201(13) Uani 1 1 d . .
H23 H 0.6828 0.8307 0.4316 0.024 Uiso 1 1 calc R U
C24 C 0.6024(3) 0.8434(5) 0.4848(3) 0.0266(15) Uani 1 1 d . .
C25 C 0.5366(3) 0.8182(5) 0.4877(3) 0.0280(15) Uani 1 1 d . .
H25 H 0.5124 0.8380 0.5221 0.034 Uiso 1 1 calc R U
C26 C 0.5054(3) 0.7644(5) 0.4410(3) 0.0246(14) Uani 1 1 d . .
C27 C 0.5412(3) 0.7389(5) 0.3905(3) 0.0223(13) Uani 1 1 d . .
H27 H 0.5201 0.7008 0.3588 0.027 Uiso 1 1 calc R U
C28 C 0.6373(4) 0.8997(7) 0.5360(3) 0.0360(17) Uani 1 1 d . .
H28A H 0.6186 0.9743 0.5426 0.054 Uiso 1 1 calc R U
H28B H 0.6837 0.9069 0.5265 0.054 Uiso 1 1 calc R U
H28C H 0.6321 0.8544 0.5721 0.054 Uiso 1 1 calc R U
C29 C 0.4334(3) 0.7345(6) 0.4451(3) 0.0338(17) Uani 1 1 d . .
H29A H 0.4248 0.6978 0.4832 0.051 Uiso 1 1 calc R U
H29B H 0.4219 0.6836 0.4125 0.051 Uiso 1 1 calc R U
H29C H 0.4072 0.8030 0.4421 0.051 Uiso 1 1 calc R U

loop_
_atom_site_aniso_label
_atom_site_aniso_U_11
_atom_site_aniso_U_22
_atom_site_aniso_U_33
_atom_site_aniso_U_23
_atom_site_aniso_U_13
_atom_site_aniso_U_12
Ir1 0.01345(15) 0.01165(14) 0.01715(14) -0.00106(9) -0.00040(9) 0.00047(9)
N1 0.012(2) 0.012(2) 0.022(3) -0.0002(19) 0.000(2) 0.001(2)
N2 0.018(3) 0.015(2) 0.020(3) 0.000(2) 0.002(2) 0.002(2)
O1 0.019(2) 0.019(2) 0.021(2) -0.0049(18) -0.0006(17) 0.0035(17)
O2 0.020(2) 0.018(2) 0.027(3) -0.0032(18) -0.0011(18) 0.0050(18)
O3 0.020(2) 0.023(2) 0.025(2) -0.0016(18) -0.0046(18) -0.0007(19)
O4 0.022(2) 0.014(2) 0.019(2) -0.0013(17) -0.0025(18) -0.0020(17)
C1 0.014(3) 0.008(3) 0.019(3) 0.003(2) 0.003(2) 0.004(2)
C2 0.019(3) 0.014(3) 0.020(3) 0.001(2) 0.001(3) 0.000(2)
C3 0.029(4) 0.010(3) 0.024(3) 0.006(2) -0.001(3) -0.001(3)
C4 0.024(3) 0.016(3) 0.022(3) 0.002(2) -0.006(3) -0.004(3)
C5 0.016(3) 0.016(3) 0.019(3) 0.005(2) -0.002(2) 0.001(2)
C6 0.020(3) 0.012(3) 0.020(3) -0.001(2) -0.001(3) -0.003(2)
C7 0.026(4) 0.022(3) 0.025(3) -0.009(3) -0.002(3) 0.001(3)
C8 0.017(3) 0.023(3) 0.035(4) -0.003(3) -0.004(3) -0.001(3)
C9 0.023(3) 0.014(3) 0.019(3) 0.002(2) 0.006(3) 0.003(3)
C10 0.018(3) 0.020(3) 0.033(4) -0.004(3) -0.003(3) 0.001(3)
C11 0.021(3) 0.017(3) 0.021(3) 0.003(3) 0.001(3) 0.005(2)
C12 0.018(3) 0.020(3) 0.031(4) 0.000(3) 0.002(3) 0.004(3)
C13 0.019(3) 0.021(3) 0.029(3) 0.005(3) 0.004(3) 0.008(3)
C14 0.006(3) 0.017(3) 0.019(3) -0.002(2) 0.004(2) -0.001(2)
C15 0.019(3) 0.022(3) 0.024(3) -0.006(3) 0.000(3) 0.003(3)
C16 0.019(3) 0.015(3) 0.019(3) -0.005(2) 0.001(3) 0.006(2)
C17 0.024(3) 0.015(3) 0.034(4) -0.002(3) -0.001(3) 0.001(3)
C18 0.028(3) 0.023(3) 0.029(4) 0.002(3) 0.007(3) 0.007(3)
C19 0.026(3) 0.017(3) 0.017(3) -0.001(2) -0.008(3) -0.001(3)
C20 0.042(4) 0.028(4) 0.024(3) -0.001(3) -0.010(3) 0.004(3)
C21 0.022(3) 0.010(3) 0.021(3) 0.000(2) -0.006(3) -0.002(2)
C22 0.021(3) 0.018(3) 0.027(3) 0.007(3) 0.000(3) -0.003(3)
C23 0.020(3) 0.016(3) 0.024(3) 0.001(3) -0.005(3) 0.000(3)
C24 0.034(4) 0.021(3) 0.025(3) 0.003(3) -0.004(3) 0.001(3)
C25 0.035(4) 0.022(3) 0.027(3) 0.000(3) 0.005(3) 0.001(3)
C26 0.025(3) 0.020(3) 0.029(4) 0.004(3) -0.001(3) 0.004(3)
C27 0.024(3) 0.018(3) 0.024(3) 0.000(3) 0.000(3) -0.001(3)
C28 0.037(4) 0.044(4) 0.027(4) -0.005(3) -0.001(3) -0.008(3)
C29 0.029(4) 0.041(4) 0.031(4) -0.001(3) 0.005(3) 0.000(3)

loop_
_atom_type_symbol
_atom_type_description
_atom_type_scat_dispersion_real
_atom_type_scat_dispersion_imag
_atom_type_scat_source
C C 0.0033 0.0016 'International Tables Vol C Tables 4.2.6.8 and 6.1.1.4'
H H 0.0000 0.0000 'International Tables Vol C Tables 4.2.6.8 and 6.1.1.4'
N N 0.0061 0.0033 'International Tables Vol C Tables 4.2.6.8 and 6.1.1.4'
O O 0.0106 0.0060 'International Tables Vol C Tables 4.2.6.8 and 6.1.1.4'
Ir Ir -1.4442 7.9887 'International Tables Vol C Tables 4.2.6.8 and 6.1.1.4'

loop_
_geom_angle_atom_site_label_1
_geom_angle_atom_site_label_2
_geom_angle_atom_site_label_3
_geom_angle
C1 Ir1 N2 79.4(2)
C1 Ir1 N1 79.2(2)
N2 Ir1 N1 158.50(19)
C1 Ir1 C21 85.6(2)
N2 Ir1 C21 85.7(2)
N1 Ir1 C21 94.7(2)
C1 Ir1 O4 114.08(19)
N2 Ir1 O4 93.30(17)
N1 Ir1 O4 93.55(17)
C21 Ir1 O4 159.75(19)
C1 Ir1 O3 171.93(19)
N2 Ir1 O3 99.91(17)
N1 Ir1 O3 101.00(17)
C21 Ir1 O3 102.35(19)
O4 Ir1 O3 57.86(15)
C9 N1 C11 107.1(5)
C9 N1 Ir1 113.4(4)
C11 N1 Ir1 138.7(4)
C14 N2 C16 109.1(5)
C14 N2 Ir1 113.3(4)
C16 N2 Ir1 137.6(4)
C9 O1 C10 105.1(4)
C14 O2 C15 105.6(4)
C19 O3 Ir1 91.3(3)
C19 O4 Ir1 91.8(3)
C6 C1 C2 120.1(5)
C6 C1 Ir1 119.6(4)
C2 C1 Ir1 120.2(4)
C3 C2 C1 120.5(5)
C3 C2 C9 131.1(5)
C1 C2 C9 108.3(5)
C4 C3 C2 117.1(6)
C4 C3 C7 120.2(6)
C2 C3 C7 122.7(5)
C5 C4 C3 124.3(6)
C5 C4 H4 117.9
C3 C4 H4 117.9
C4 C5 C6 117.0(5)
C4 C5 C8 119.5(5)
C6 C5 C8 123.5(5)
C1 C6 C5 121.0(5)
C1 C6 C14 108.4(5)
C5 C6 C14 130.6(5)
C3 C7 H7A 109.5
C3 C7 H7B 109.5
H7A C7 H7B 109.5
C3 C7 H7C 109.5
H7A C7 H7C 109.5
H7B C7 H7C 109.5
C5 C8 H8A 109.5
C5 C8 H8B 109.5
H8A C8 H8B 109.5
C5 C8 H8C 109.5
H8A C8 H8C 109.5
H8B C8 H8C 109.5
N1 C9 O1 115.8(5)
N1 C9 C2 118.9(5)
O1 C9 C2 125.3(5)
O1 C10 C11 104.6(5)
O1 C10 H10A 110.8
C11 C10 H10A 110.8
O1 C10 H10B 110.8
C11 C10 H10B 110.8
H10A C10 H10B 108.9
N1 C11 C13 109.5(5)
N1 C11 C10 100.1(5)
C13 C11 C10 112.1(5)
N1 C11 C12 111.3(5)
C13 C11 C12 110.5(5)
C10 C11 C12 112.9(5)
C11 C12 H12A 109.5
C11 C12 H12B 109.5
H12A C12 H12B 109.5
C11 C12 H12C 109.5
H12A C12 H12C 109.5
H12B C12 H12C 109.5
C11 C13 H13A 109.5
C11 C13 H13B 109.5
H13A C13 H13B 109.5
C11 C13 H13C 109.5
H13A C13 H13C 109.5
H13B C13 H13C 109.5
N2 C14 O2 116.5(5)
N2 C14 C6 118.9(5)
O2 C14 C6 124.6(5)
O2 C15 C16 105.1(5)
O2 C15 H15A 110.7
C16 C15 H15A 110.7
O2 C15 H15B 110.7
C16 C15 H15B 110.7
H15A C15 H15B 108.8
N2 C16 C18 110.3(5)
N2 C16 C17 109.2(5)
C18 C16 C17 111.9(5)
N2 C16 C15 100.9(5)
C18 C16 C15 113.0(5)
C17 C16 C15 111.0(5)
C16 C17 H17A 109.5
C16 C17 H17B 109.5
H17A C17 H17B 109.5
C16 C17 H17C 109.5
H17A C17 H17C 109.5
H17B C17 H17C 109.5
C16 C18 H18A 109.5
C16 C18 H18B 109.5
H18A C18 H18B 109.5
C16 C18 H18C 109.5
H18A C18 H18C 109.5
H18B C18 H18C 109.5
O3 C19 O4 119.1(5)
O3 C19 C20 121.3(5)
O4 C19 C20 119.6(5)
C19 C20 H20A 109.5
C19 C20 H20B 109.5
H20A C20 H20B 109.5
C19 C20 H20C 109.5
H20A C20 H20C 109.5
H20B C20 H20C 109.5
C22 C21 Ir1 117.9(4)
C22 C21 H21A 107.8
Ir1 C21 H21A 107.8
C22 C21 H21B 107.8
Ir1 C21 H21B 107.8
H21A C21 H21B 107.2
C27 C22 C23 117.6(6)
C27 C22 C21 121.4(6)
C23 C22 C21 121.0(5)
C22 C23 C24 120.8(6)
C22 C23 H23 119.6
C24 C23 H23 119.6
C25 C24 C23 119.2(6)
C25 C24 C28 121.5(6)
C23 C24 C28 119.3(6)
C24 C25 C26 121.0(6)
C24 C25 H25 119.5
C26 C25 H25 119.5
C27 C26 C25 118.5(6)
C27 C26 C29 120.8(6)
C25 C26 C29 120.7(6)
C22 C27 C26 122.8(6)
C22 C27 H27 118.6
C26 C27 H27 118.6
C24 C28 H28A 109.5
C24 C28 H28B 109.5
H28A C28 H28B 109.5
C24 C28 H28C 109.5
H28A C28 H28C 109.5
H28B C28 H28C 109.5
C26 C29 H29A 109.5
C26 C29 H29B 109.5
H29A C29 H29B 109.5
C26 C29 H29C 109.5
H29A C29 H29C 109.5
H29B C29 H29C 109.5

loop_
_geom_bond_atom_site_label_1
_geom_bond_atom_site_label_2
_geom_bond_distance
Ir1 C1 1.918(6)
Ir1 N2 2.042(5)
Ir1 N1 2.061(5)
Ir1 C21 2.107(6)
Ir1 O4 2.262(4)
Ir1 O3 2.284(4)
N1 C9 1.314(8)
N1 C11 1.493(7)
N2 C14 1.301(7)
N2 C16 1.487(7)
O1 C9 1.342(7)
O1 C10 1.452(7)
O2 C14 1.345(7)
O2 C15 1.471(7)
O3 C19 1.265(7)
O4 C19 1.286(7)
C1 C6 1.399(8)
C1 C2 1.415(8)
C2 C3 1.406(8)
C2 C9 1.449(9)
C3 C4 1.401(9)
C3 C7 1.514(8)
C4 C5 1.401(8)
C4 H4 0.9500
C5 C6 1.405(8)
C5 C8 1.514(8)
C6 C14 1.453(8)
C7 H7A 0.9800
C7 H7B 0.9800
C7 H7C 0.9800
C8 H8A 0.9800
C8 H8B 0.9800
C8 H8C 0.9800
C10 C11 1.525(9)
C10 H10A 0.9900
C10 H10B 0.9900
C11 C13 1.514(8)
C11 C12 1.526(8)
C12 H12A 0.9800
C12 H12B 0.9800
C12 H12C 0.9800
C13 H13A 0.9800
C13 H13B 0.9800
C13 H13C 0.9800
C15 C16 1.549(8)
C15 H15A 0.9900
C15 H15B 0.9900
C16 C18 1.518(8)
C16 C17 1.535(8)
C17 H17A 0.9800
C17 H17B 0.9800
C17 H17C 0.9800
C18 H18A 0.9800
C18 H18B 0.9800
C18 H18C 0.9800
C19 C20 1.495(8)
C20 H20A 0.9800
C20 H20B 0.9800
C20 H20C 0.9800
C21 C22 1.479(9)
C21 H21A 0.9900
C21 H21B 0.9900
C22 C27 1.382(9)
C22 C23 1.403(9)
C23 C24 1.403(9)
C23 H23 0.9500
C24 C25 1.386(9)
C24 C28 1.513(10)
C25 C26 1.387(9)
C25 H25 0.9500
C26 C27 1.386(9)
C26 C29 1.523(9)
C27 H27 0.9500
C28 H28A 0.9800
C28 H28B 0.9800
C28 H28C 0.9800
C29 H29A 0.9800
C29 H29B 0.9800
C29 H29C 0.9800

loop_
_geom_torsion_atom_site_label_1
_geom_torsion_atom_site_label_2
_geom_torsion_atom_site_label_3
_geom_torsion_atom_site_label_4
_geom_torsion
C6 C1 C2 C3 -0.3(8)
Ir1 C1 C2 C3 175.2(4)
C6 C1 C2 C9 -177.5(5)
Ir1 C1 C2 C9 -2.1(6)
C1 C2 C3 C4 -1.0(8)
C9 C2 C3 C4 175.5(6)
C1 C2 C3 C7 179.4(6)
C9 C2 C3 C7 -4.0(10)
C2 C3 C4 C5 2.1(9)
C7 C3 C4 C5 -178.3(6)
C3 C4 C5 C6 -1.9(9)
C3 C4 C5 C8 178.6(6)
C2 C1 C6 C5 0.5(9)
Ir1 C1 C6 C5 -174.9(4)
C2 C1 C6 C14 -179.2(5)
Ir1 C1 C6 C14 5.3(7)
C4 C5 C6 C1 0.5(8)
C8 C5 C6 C1 180.0(6)
C4 C5 C6 C14 -179.9(6)
C8 C5 C6 C14 -0.4(10)
C11 N1 C9 O1 8.5(7)
Ir1 N1 C9 O1 -179.9(4)
C11 N1 C9 C2 -172.7(5)
Ir1 N1 C9 C2 -1.2(7)
C10 O1 C9 N1 9.6(7)
C10 O1 C9 C2 -169.1(6)
C3 C2 C9 N1 -174.8(6)
C1 C2 C9 N1 2.0(7)
C3 C2 C9 O1 3.8(10)
C1 C2 C9 O1 -179.3(5)
C9 O1 C10 C11 -22.9(6)
C9 N1 C11 C13 96.5(6)
Ir1 N1 C11 C13 -71.7(7)
C9 N1 C11 C10 -21.5(6)
Ir1 N1 C11 C10 170.3(5)
C9 N1 C11 C12 -141.1(5)
Ir1 N1 C11 C12 50.7(7)
O1 C10 C11 N1 26.5(5)
O1 C10 C11 C13 -89.5(6)
O1 C10 C11 C12 144.8(5)
C16 N2 C14 O2 -3.4(7)
Ir1 N2 C14 O2 176.8(4)
C16 N2 C14 C6 177.3(5)
Ir1 N2 C14 C6 -2.5(7)
C15 O2 C14 N2 -7.8(7)
C15 O2 C14 C6 171.5(6)
C1 C6 C14 N2 -1.5(8)
C5 C6 C14 N2 178.7(6)
C1 C6 C14 O2 179.2(5)
C5 C6 C14 O2 -0.5(10)
C14 O2 C15 C16 14.8(6)
C14 N2 C16 C18 -107.6(6)
Ir1 N2 C16 C18 72.2(7)
C14 N2 C16 C17 129.1(5)
Ir1 N2 C16 C17 -51.2(7)
C14 N2 C16 C15 12.2(6)
Ir1 N2 C16 C15 -168.1(5)
O2 C15 C16 N2 -16.0(6)
O2 C15 C16 C18 101.8(6)
O2 C15 C16 C17 -131.6(5)
Ir1 O3 C19 O4 0.7(6)
Ir1 O3 C19 C20 -179.0(6)
Ir1 O4 C19 O3 -0.7(6)
Ir1 O4 C19 C20 179.0(5)
Ir1 C21 C22 C27 94.3(6)
Ir1 C21 C22 C23 -86.4(6)
C27 C22 C23 C24 -4.5(9)
C21 C22 C23 C24 176.2(6)
C22 C23 C24 C25 1.9(9)
C22 C23 C24 C28 -178.2(6)
C23 C24 C25 C26 1.2(10)
C28 C24 C25 C26 -178.6(6)
C24 C25 C26 C27 -1.7(9)
C24 C25 C26 C29 178.5(6)
C23 C22 C27 C26 4.1(9)
C21 C22 C27 C26 -176.6(6)
C25 C26 C27 C22 -1.1(9)
C29 C26 C27 C22 178.7(6)
